data_7013702
loop_
_publ_author_name
'Atencio, Reinaldo'
'Chac\'on, Mirbel'
'Gonz\'alez, Teresa'
'Brice\~no, Alexander'
'Agrifoglio, Giuseppe'
'Sierraalta, Anibal'

_publ_section_title
;
 Robust hydrogen-bonded self-assemblies from biimidazole complexes.
 Synthesis and structural characterization of [M(biimidazole)2(OH2)2]2+
 (M = Co2+, Ni2+) complexes and carboxylate modules.
;
_journal_issue 4
_journal_name_full 'Dalton transactions (Cambridge, England : 2003)'
_journal_page_first 505
_journal_page_last 513
_journal_paper_doi 10.1039/b312541f
_journal_year 2004
_chemical_compound_source Synthesis
_chemical_formula_moiety 'C12 H16 N8 Ni O2, 2(C6 H4 N O2), 4(H2 O)'
_chemical_formula_sum 'C24 H32 N10 Ni O10'
_chemical_formula_weight 679.29
_chemical_name_systematic
;
?
;
_space_group_IT_number 2
_symmetry_cell_setting triclinic
_symmetry_space_group_name_Hall '-P 1'
_symmetry_space_group_name_H-M 'P -1'
_atom_sites_solution_hydrogens geom
_atom_sites_solution_primary direct
_atom_sites_solution_secondary difmap
_audit_creation_date '6 October 2003'
_audit_creation_method SHELXL-97
_cell_angle_alpha 100.789(16)
_cell_angle_beta 107.753(15)
_cell_angle_gamma 105.279(14)
_cell_formula_units_Z 1
_cell_length_a 9.4143(16)
_cell_length_b 10.2573(18)
_cell_length_c 8.6950(18)
_cell_measurement_reflns_used 19
_cell_measurement_temperature 298(2)
_cell_measurement_theta_max 32.110
_cell_measurement_theta_min 23.550
_cell_volume 738.0(3)
_computing_cell_refinement
;
MSC/AFC, Diffractometer Control Software (Molecular
Structure Corporation, 1993a)
;
_computing_data_collection
;
MSC/AFC, Diffractometer Control Software (Molecular
Structure Corporation, 1993a)
;
_computing_data_reduction
;
TEXSAN, (Molecular Structure Corporation, 1993a)
;
_computing_molecular_graphics 'SHELXLTL-NT V5.1 (Bruker AXS, 1998)'
_computing_publication_material 'SHELXLTL-NT V5.1 (Bruker AXS, 1998)'
_computing_structure_refinement 'SHELXLTL-NT V5.1 (Bruker AXS, 1998)'
_computing_structure_solution 'SHELXLTL-NT V5.1 (Bruker AXS, 1998)'
_diffrn_ambient_temperature 298(2)
_diffrn_measured_fraction_theta_full 1.000
_diffrn_measured_fraction_theta_max 1.000
_diffrn_measurement_device_type 'Rigaku AFC7S'
_diffrn_measurement_method '\w-2\q scans'
_diffrn_radiation_monochromator graphite
_diffrn_radiation_source 'Normal-focus sealed tube'
_diffrn_radiation_type MoK\a
_diffrn_radiation_wavelength 0.71073
_diffrn_reflns_av_R_equivalents 0.0164
_diffrn_reflns_av_sigmaI/netI 0.0579
_diffrn_reflns_limit_h_max 11
_diffrn_reflns_limit_h_min 0
_diffrn_reflns_limit_k_max 11
_diffrn_reflns_limit_k_min -12
_diffrn_reflns_limit_l_max 9
_diffrn_reflns_limit_l_min -10
_diffrn_reflns_number 2777
_diffrn_reflns_theta_full 25.00
_diffrn_reflns_theta_max 25.00
_diffrn_reflns_theta_min 2.15
_diffrn_standards_decay_% 0
_diffrn_standards_interval_count 150
_diffrn_standards_number 3
_exptl_absorpt_coefficient_mu 0.730
_exptl_absorpt_correction_T_max 0.8559
_exptl_absorpt_correction_T_min 0.7208
_exptl_absorpt_correction_type psi-scan
_exptl_absorpt_process_details '(North et al.,1968)'
_exptl_crystal_colour 'Pale blue'
_exptl_crystal_density_diffrn 1.528
_exptl_crystal_density_method 'not measured'
_exptl_crystal_description Prism
_exptl_crystal_F_000 354
_exptl_crystal_size_max 0.48
_exptl_crystal_size_mid 0.32
_exptl_crystal_size_min 0.22
_refine_diff_density_max 0.319
_refine_diff_density_min -0.294
_refine_diff_density_rms 0.065
_refine_ls_extinction_method none
_refine_ls_goodness_of_fit_ref 1.020
_refine_ls_hydrogen_treatment mixed
_refine_ls_matrix_type full
_refine_ls_number_parameters 205
_refine_ls_number_reflns 2606
_refine_ls_number_restraints 0
_refine_ls_restrained_S_all 1.020
_refine_ls_R_factor_all 0.0769
_refine_ls_R_factor_gt 0.0459
_refine_ls_shift/su_max 0.000
_refine_ls_shift/su_mean 0.000
_refine_ls_structure_factor_coef Fsqd
_refine_ls_weighting_details 'calc w=1/[\s^2^(Fo^2^)+(0.0410P)^2^+0.1918P] where P=(Fo^2^+2Fc^2^)/3'
_refine_ls_weighting_scheme calc
_refine_ls_wR_factor_gt 0.0862
_refine_ls_wR_factor_ref 0.0941
_reflns_number_gt 1937
_reflns_number_total 2606
_reflns_threshold_expression >2sigma(I)
_cod_data_source_file b312541f.txt
_cod_data_source_block p-1-p
_cod_depositor_comments
;
The following automatic conversions were performed:
'_symmetry_cell_setting' value 'Triclinic' changed to 'triclinic'
according to '/home/saulius/struct/CIF-dictionaries/cif_core.dic'
dictionary named 'cif_core.dic' version 2.4.1 from 2010-06-29.

Automatic conversion script
Id: cif_fix_enum 1527 2010-12-29 10:47:43Z saulius 
;
_cod_original_sg_symbol_H-M P-1
_cod_database_code 7013702

loop_
_symmetry_equiv_pos_as_xyz
'x, y, z'
'-x, -y, -z'

loop_
_atom_site_label
_atom_site_type_symbol
_atom_site_fract_x
_atom_site_fract_y
_atom_site_fract_z
_atom_site_U_iso_or_equiv
_atom_site_adp_type
_atom_site_occupancy
_atom_site_symmetry_multiplicity
_atom_site_calc_flag
_atom_site_refinement_flags
_atom_site_disorder_assembly
_atom_site_disorder_group
Ni1 Ni 0.0000 0.0000 0.0000 0.02521(19) Uani 1 2 d S . .
O1C O -0.1197(3) -0.4364(3) -0.2460(3) 0.0595(8) Uani 1 1 d . . .
H1CA H -0.1739 -0.4447 -0.3585 0.089 Uiso 1 1 d R . .
H1CB H -0.1765 -0.5194 -0.2328 0.089 Uiso 1 1 d R . .
O1 O -0.5035(3) -0.7757(3) -0.2097(3) 0.0410(6) Uani 1 1 d . . .
O1W O 0.0499(2) 0.2049(2) -0.0331(2) 0.0316(6) Uani 1 1 d . . .
H1WA H 0.1316 0.2252 -0.0626 0.047 Uiso 1 1 d R . .
H1WB H 0.0856 0.2835 0.0539 0.047 Uiso 1 1 d R . .
O2 O -0.7185(3) -0.7482(3) -0.1722(3) 0.0372(6) Uani 1 1 d . . .
O2C O -0.1967(3) 0.2824(3) -0.2318(3) 0.0519(7) Uani 1 1 d . . .
H2CA H -0.2923 0.2630 -0.2397 0.078 Uiso 1 1 d R . .
H2CB H -0.1616 0.2577 -0.1340 0.078 Uiso 1 1 d R . .
N1A N -0.2956(4) -0.5006(3) 0.4024(4) 0.0477(8) Uani 1 1 d . . .
N11 N 0.2303(3) 0.0571(3) 0.1765(3) 0.0267(6) Uani 1 1 d . . .
N21 N 0.3829(3) 0.1365(3) 0.4477(3) 0.0325(7) Uani 1 1 d . . .
H21A H 0.4153 0.1600 0.5664 0.039 Uiso 1 1 d R . .
N31 N 0.0750(3) 0.1658(3) 0.4992(3) 0.0313(7) Uani 1 1 d . . .
H31A H 0.1468 0.1798 0.6100 0.038 Uiso 1 1 d R . .
N41 N -0.0367(3) 0.0754(3) 0.2210(3) 0.0272(6) Uani 1 1 d . . .
C1 C -0.5734(4) -0.7314(3) -0.1202(4) 0.0298(8) Uani 1 1 d . . .
C2 C -0.4743(4) -0.6507(3) 0.0631(4) 0.0279(7) Uani 1 1 d . . .
C3 C -0.3193(4) -0.6428(4) 0.1371(4) 0.0417(9) Uani 1 1 d . . .
H3A H -0.2716 -0.6871 0.0749 0.050 Uiso 1 1 calc R . .
C4 C -0.2353(5) -0.5674(4) 0.3063(5) 0.0519(11) Uani 1 1 d . . .
H4A H -0.1310 -0.5635 0.3553 0.062 Uiso 1 1 calc R . .
C5 C -0.4445(5) -0.5071(4) 0.3275(4) 0.0433(9) Uani 1 1 d . . .
H5A H -0.4884 -0.4590 0.3912 0.052 Uiso 1 1 calc R . .
C6 C -0.5377(4) -0.5809(4) 0.1609(4) 0.0359(8) Uani 1 1 d . . .
H6A H -0.6419 -0.5835 0.1153 0.043 Uiso 1 1 calc R . .
C11 C 0.2378(4) 0.1049(3) 0.3331(4) 0.0256(7) Uani 1 1 d . . .
C21 C 0.3801(4) 0.0575(4) 0.1947(4) 0.0335(8) Uani 1 1 d . . .
H21B H 0.4118 0.0287 0.1067 0.040 Uiso 1 1 calc R . .
C31 C 0.4755(4) 0.1066(4) 0.3613(4) 0.0383(9) Uani 1 1 d . . .
H31B H 0.5825 0.1177 0.4073 0.046 Uiso 1 1 calc R . .
C41 C 0.0953(4) 0.1157(3) 0.3562(4) 0.0272(7) Uani 1 1 d . . .
C51 C -0.1479(4) 0.1003(4) 0.2833(4) 0.0339(8) Uani 1 1 d . . .
H51A H -0.2537 0.0816 0.2182 0.041 Uiso 1 1 calc R . .
C61A C -0.0805(4) 0.1563(4) 0.4542(4) 0.0360(8) Uani 1 1 d . . .
H61A H -0.1303 0.1828 0.5260 0.043 Uiso 1 1 calc R . .

loop_
_atom_site_aniso_label
_atom_site_aniso_U_11
_atom_site_aniso_U_22
_atom_site_aniso_U_33
_atom_site_aniso_U_23
_atom_site_aniso_U_13
_atom_site_aniso_U_12
Ni1 0.0226(4) 0.0326(4) 0.0179(3) 0.0042(3) 0.0066(3) 0.0088(3)
O1C 0.0622(19) 0.065(2) 0.0398(16) 0.0155(14) 0.0101(14) 0.0148(16)
O1 0.0359(14) 0.0560(17) 0.0249(12) 0.0001(11) 0.0083(11) 0.0178(13)
O1W 0.0300(13) 0.0334(14) 0.0272(12) 0.0037(10) 0.0105(10) 0.0079(11)
O2 0.0279(14) 0.0489(16) 0.0254(12) 0.0045(11) 0.0072(10) 0.0058(12)
O2C 0.0442(17) 0.071(2) 0.0467(16) 0.0220(14) 0.0201(13) 0.0216(15)
N1 0.058(2) 0.047(2) 0.0253(16) 0.0081(14) 0.0061(16) 0.0109(17)
N11 0.0253(14) 0.0305(15) 0.0215(13) 0.0046(11) 0.0091(11) 0.0069(12)
N21 0.0247(15) 0.0433(18) 0.0227(14) 0.0046(13) 0.0041(12) 0.0099(13)
N31 0.0305(16) 0.0393(17) 0.0197(14) 0.0029(12) 0.0088(12) 0.0097(13)
N41 0.0233(14) 0.0346(16) 0.0200(13) 0.0037(11) 0.0072(11) 0.0083(12)
C1 0.033(2) 0.0289(19) 0.0245(17) 0.0063(14) 0.0103(15) 0.0073(16)
C2 0.0330(19) 0.0263(18) 0.0220(16) 0.0080(14) 0.0085(14) 0.0077(15)
C3 0.039(2) 0.054(2) 0.0286(19) 0.0087(17) 0.0071(17) 0.0192(19)
C4 0.044(2) 0.066(3) 0.032(2) 0.011(2) 0.0008(18) 0.017(2)
C5 0.062(3) 0.039(2) 0.0304(19) 0.0085(17) 0.0232(19) 0.014(2)
C6 0.040(2) 0.039(2) 0.0286(18) 0.0102(16) 0.0145(16) 0.0100(17)
C11 0.0243(17) 0.0271(18) 0.0207(15) 0.0058(13) 0.0057(14) 0.0054(14)
C21 0.0300(19) 0.043(2) 0.0290(18) 0.0085(15) 0.0128(15) 0.0145(17)
C31 0.0242(18) 0.052(2) 0.038(2) 0.0102(17) 0.0096(16) 0.0151(17)
C41 0.0300(18) 0.0295(18) 0.0220(16) 0.0060(14) 0.0106(14) 0.0100(15)
C51 0.0243(18) 0.045(2) 0.0306(18) 0.0063(16) 0.0095(15) 0.0134(16)
C61 0.034(2) 0.045(2) 0.0299(18) 0.0045(16) 0.0155(16) 0.0165(18)

loop_
_atom_type_symbol
_atom_type_description
_atom_type_scat_dispersion_real
_atom_type_scat_dispersion_imag
_atom_type_scat_source
C C 0.0033 0.0016 'International Tables Vol C Tables 4.2.6.8 and 6.1.1.4'
H H 0.0000 0.0000 'International Tables Vol C Tables 4.2.6.8 and 6.1.1.4'
O O 0.0106 0.0060 'International Tables Vol C Tables 4.2.6.8 and 6.1.1.4'
N N 0.0061 0.0033 'International Tables Vol C Tables 4.2.6.8 and 6.1.1.4'
Ni Ni 0.3393 1.1124 'International Tables Vol C Tables 4.2.6.8 and 6.1.1.4'

loop_
_geom_angle_atom_site_label_1
_geom_angle_atom_site_label_2
_geom_angle_atom_site_label_3
_geom_angle
_geom_angle_site_symmetry_1
_geom_angle_site_symmetry_3
_geom_angle_publ_flag
N11 Ni1 N11 180.0(2) . 2 ?
N11 Ni1 N41 80.51(10) . . ?
N11 Ni1 N41 99.49(10) 2 . ?
N11 Ni1 N41 99.49(10) . 2 ?
N11 Ni1 N41 80.51(10) 2 2 ?
N41 Ni1 N41 180.0(2) . 2 ?
N11 Ni1 O1W 89.11(9) . 2 ?
N11 Ni1 O1W 90.89(9) 2 2 ?
N41 Ni1 O1W 89.80(9) . 2 ?
N41 Ni1 O1W 90.20(9) 2 2 ?
N11 Ni1 O1W 90.89(9) . . ?
N11 Ni1 O1W 89.11(9) 2 . ?
N41 Ni1 O1W 90.20(9) . . ?
N41 Ni1 O1W 89.80(9) 2 . ?
O1W Ni1 O1W 180.00(4) 2 . ?
H1CA O1C H1CB 102.6 . . ?
Ni1 O1W H1WA 110.2 . . ?
Ni1 O1W H1WB 122.1 . . ?
H1WA O1W H1WB 96.7 . . ?
H2CA O2C H2CB 95.8 . . ?
C4 N1 C5 116.4(3) . . ?
C11 N11 C21 105.0(3) . . ?
C11 N11 Ni1 111.4(2) . . ?
C21 N11 Ni1 143.5(2) . . ?
C11 N21 C31 106.9(3) . . ?
C11 N21 H21A 128.2 . . ?
C31 N21 H21A 124.2 . . ?
C41 N31 C61 106.8(3) . . ?
C41 N31 H31A 124.9 . . ?
C61 N31 H31A 126.3 . . ?
C41 N41 C51 104.5(3) . . ?
C41 N41 Ni1 111.3(2) . . ?
C51 N41 Ni1 144.2(2) . . ?
O2 C1 O1 124.8(3) . . ?
O2 C1 C2 117.8(3) . . ?
O1 C1 C2 117.4(3) . . ?
C3 C2 C6 117.9(3) . . ?
C3 C2 C1 121.9(3) . . ?
C6 C2 C1 120.2(3) . . ?
C2 C3 C4 118.9(4) . . ?
C2 C3 H3A 120.6 . . ?
C4 C3 H3A 120.6 . . ?
N1 C4 C3 123.7(4) . . ?
N1 C4 H4A 118.1 . . ?
C3 C4 H4A 118.1 . . ?
N1 C5 C6 123.9(4) . . ?
N1 C5 H5A 118.1 . . ?
C6 C5 H5A 118.1 . . ?
C2 C6 C5 119.1(4) . . ?
C2 C6 H6A 120.4 . . ?
C5 C6 H6A 120.4 . . ?
N11 C11 N21 112.0(3) . . ?
N11 C11 C41 118.3(3) . . ?
N21 C11 C41 129.7(3) . . ?
C31 C21 N11 109.7(3) . . ?
C31 C21 H21B 125.2 . . ?
N11 C21 H21B 125.2 . . ?
C21 C31 N21 106.5(3) . . ?
C21 C31 H31B 126.8 . . ?
N21 C31 H31B 126.8 . . ?
N41 C41 N31 112.3(3) . . ?
N41 C41 C11 118.4(3) . . ?
N31 C41 C11 129.2(3) . . ?
C61 C51 N41 110.1(3) . . ?
C61 C51 H51A 124.9 . . ?
N41 C51 H51A 124.9 . . ?
C51 C61 N31 106.2(3) . . ?
C51 C61 H61A 126.9 . . ?
N31 C61 H61A 126.9 . . ?

loop_
_geom_bond_atom_site_label_1
_geom_bond_atom_site_label_2
_geom_bond_distance
_geom_bond_site_symmetry_2
_geom_bond_publ_flag
Ni1 N11 2.089(3) . ?
Ni1 N11 2.089(3) 2 ?
Ni1 N41 2.098(2) . ?
Ni1 N41 2.098(2) 2 ?
Ni1 O1W 2.124(2) 2 ?
Ni1 O1W 2.124(2) . ?
O1C H1CA 0.9309 . ?
O1C H1CB 0.9266 . ?
O1 C1 1.258(4) . ?
O1W H1WA 0.8701 . ?
O1W H1WB 0.9000 . ?
O2 C1 1.254(4) . ?
O2C H2CA 0.8470 . ?
O2C H2CB 0.9219 . ?
N1 C4 1.331(5) . ?
N1 C5 1.331(5) . ?
N11 C11 1.332(4) . ?
N11 C21 1.369(4) . ?
N21 C11 1.334(4) . ?
N21 C31 1.368(4) . ?
N21 H21A 0.9450 . ?
N31 C41 1.343(4) . ?
N31 C61 1.366(4) . ?
N31 H31A 0.9511 . ?
N41 C41 1.325(4) . ?
N41 C51 1.374(4) . ?
C1 C2 1.512(4) . ?
C2 C3 1.377(5) . ?
C2 C6 1.378(5) . ?
C3 C4 1.389(5) . ?
C3 H3A 0.9300 . ?
C4 H4A 0.9300 . ?
C5 C6 1.381(5) . ?
C5 H5A 0.9300 . ?
C6 H6A 0.9300 . ?
C11 C41 1.444(4) . ?
C21 C31 1.361(4) . ?
C21 H21B 0.9300 . ?
C31 H31B 0.9300 . ?
C51 C61 1.362(4) . ?
C51 H51A 0.9300 . ?
C61 H61A 0.9300 . ?
